data_7029138
loop_
_publ_author_name
'K\"ubler, Paul'
'Sundermeyer, J\"org'

_publ_section_title
;
 Ferrocenyl-phosphonium ionic liquids - synthesis, characterisation and
 electrochemistry.
;
_journal_issue 9
_journal_name_full 'Dalton transactions (Cambridge, England : 2003)'
_journal_page_first 3750
_journal_page_last 3766
_journal_paper_doi 10.1039/c3dt53402b
_journal_volume 43
_journal_year 2014
_chemical_formula_moiety 'C13 H18 Fe P, I'
_chemical_formula_sum 'C13 H18 Fe I P'
_chemical_formula_weight 387.99
_chemical_name_systematic
;
?
;
_space_group_IT_number 205
_symmetry_cell_setting cubic
_symmetry_space_group_name_Hall '-P 2ac 2ab 3'
_symmetry_space_group_name_H-M 'P a -3'
_atom_sites_solution_hydrogens geom
_atom_sites_solution_primary direct
_atom_sites_solution_secondary difmap
_audit_creation_method SHELXL-97
_cell_angle_alpha 90.00
_cell_angle_beta 90.00
_cell_angle_gamma 90.00
_cell_formula_units_Z 24
_cell_length_a 20.3608(13)
_cell_length_b 20.3608(13)
_cell_length_c 20.3608(13)
_cell_measurement_reflns_used 2486
_cell_measurement_temperature 100(2)
_cell_measurement_theta_max 26.93
_cell_measurement_theta_min 2.23
_cell_volume 8440.8(9)
_computing_cell_refinement 'STOE X-AREA'
_computing_data_collection 'STOE X-AREA'
_computing_data_reduction 'STOE X-RED'
_computing_molecular_graphics 'Ortep-3 for Windows (Farrugia, 1997)'
_computing_publication_material 'WinGX publication routines (Farrugia, 1999)'
_computing_structure_refinement 'SHELXL-97 (Sheldrick, 2008)'
_computing_structure_solution 'SIR2004 (Giacovazzo et al, 2004)'
_diffrn_ambient_temperature 100(2)
_diffrn_detector_area_resol_mean 6.67
_diffrn_measured_fraction_theta_full 0.998
_diffrn_measured_fraction_theta_max 0.990
_diffrn_measurement_device_type 'STOE IPDS 2'
_diffrn_measurement_method 'rotation method'
_diffrn_radiation_monochromator graphite
_diffrn_radiation_source 'fine-focus sealed tube'
_diffrn_radiation_type MoK\a
_diffrn_radiation_wavelength 0.71073
_diffrn_reflns_av_R_equivalents 0.0950
_diffrn_reflns_av_sigmaI/netI 0.1985
_diffrn_reflns_limit_h_max 4
_diffrn_reflns_limit_h_min -22
_diffrn_reflns_limit_k_max 18
_diffrn_reflns_limit_k_min -25
_diffrn_reflns_limit_l_max 25
_diffrn_reflns_limit_l_min -23
_diffrn_reflns_number 7968
_diffrn_reflns_theta_full 25.00
_diffrn_reflns_theta_max 26.75
_diffrn_reflns_theta_min 2.00
_exptl_absorpt_coefficient_mu 3.352
_exptl_absorpt_correction_T_max 0.7442
_exptl_absorpt_correction_T_min 0.7274
_exptl_absorpt_correction_type multi-scan
_exptl_absorpt_process_details
;
[c.f. r.h. blessing, acta cryst. (1995), a51, 33-38]
;
_exptl_crystal_colour yellow
_exptl_crystal_density_diffrn 1.832
_exptl_crystal_density_method 'not measured'
_exptl_crystal_description block
_exptl_crystal_F_000 4560
_exptl_crystal_size_max 0.11
_exptl_crystal_size_mid 0.11
_exptl_crystal_size_min 0.05
_refine_diff_density_max 0.553
_refine_diff_density_min -0.424
_refine_diff_density_rms 0.093
_refine_ls_extinction_method none
_refine_ls_goodness_of_fit_ref 0.475
_refine_ls_hydrogen_treatment constr
_refine_ls_matrix_type full
_refine_ls_number_parameters 149
_refine_ls_number_reflns 2978
_refine_ls_number_restraints 0
_refine_ls_restrained_S_all 0.475
_refine_ls_R_factor_all 0.1088
_refine_ls_R_factor_gt 0.0297
_refine_ls_shift/su_max 0.023
_refine_ls_shift/su_mean 0.001
_refine_ls_structure_factor_coef Fsqd
_refine_ls_weighting_details 'calc w=1/[\s^2^(Fo^2^)+(0.0000P)^2^+0.0000P] where P=(Fo^2^+2Fc^2^)/3'
_refine_ls_weighting_scheme calc
_refine_ls_wR_factor_gt 0.0320
_refine_ls_wR_factor_ref 0.0418
_reflns_number_gt 1217
_reflns_number_total 2978
_reflns_threshold_expression >2\s(I)
_cod_data_source_file c3dt53402b.txt
_cod_data_source_block compound4a
_cod_original_sg_symbol_Hall '-P 2ac 2ab'
_cod_database_code 7029138

loop_
_symmetry_equiv_pos_as_xyz
'x, y, z'
'-x+1/2, -y, z+1/2'
'x+1/2, -y+1/2, -z'
'-x, y+1/2, -z+1/2'
'z, x, y'
'y, z, x'
'-z+1/2, -x, y+1/2'
'-y, z+1/2, -x+1/2'
'z+1/2, -x+1/2, -y'
'-y+1/2, -z, x+1/2'
'-z, x+1/2, -y+1/2'
'y+1/2, -z+1/2, -x'
'-x, -y, -z'
'x-1/2, y, -z-1/2'
'-x-1/2, y-1/2, z'
'x, -y-1/2, z-1/2'
'-z, -x, -y'
'-y, -z, -x'
'z-1/2, x, -y-1/2'
'y, -z-1/2, x-1/2'
'-z-1/2, x-1/2, y'
'y-1/2, z, -x-1/2'
'z, -x-1/2, y-1/2'
'-y-1/2, z-1/2, x'

loop_
_atom_site_label
_atom_site_type_symbol
_atom_site_fract_x
_atom_site_fract_y
_atom_site_fract_z
_atom_site_U_iso_or_equiv
_atom_site_adp_type
_atom_site_occupancy
_atom_site_symmetry_multiplicity
_atom_site_calc_flag
_atom_site_refinement_flags
C1 C 0.5313(3) 0.9162(3) 0.7764(3) 0.0140(12) Uani 1 1 d .
C5 C 0.5849(3) 0.9111(3) 0.8204(3) 0.0173(14) Uani 1 1 d .
H5 H 0.6015 0.9456 0.8470 0.021 Uiso 1 1 calc R
C4 C 0.6098(3) 0.8459(3) 0.8184(3) 0.0227(14) Uani 1 1 d .
H4 H 0.6455 0.8291 0.8433 0.027 Uiso 1 1 calc R
C3 C 0.5711(3) 0.8104(3) 0.7722(3) 0.0226(15) Uani 1 1 d .
H3 H 0.5768 0.7655 0.7609 0.027 Uiso 1 1 calc R
C2 C 0.5227(3) 0.8532(2) 0.7454(3) 0.0197(13) Uani 1 1 d .
H2 H 0.4908 0.8423 0.7131 0.024 Uiso 1 1 calc R
C11 C 0.4065(3) 0.9752(3) 0.8115(3) 0.0235(15) Uani 1 1 d .
H11A H 0.3827 0.9364 0.7958 0.035 Uiso 1 1 calc R
H11B H 0.3788 1.0143 0.8061 0.035 Uiso 1 1 calc R
H11C H 0.4174 0.9696 0.8581 0.035 Uiso 1 1 calc R
C13 C 0.5208(3) 1.0564(3) 0.7946(3) 0.0261(15) Uani 1 1 d .
H13A H 0.5310 1.0512 0.8413 0.039 Uiso 1 1 calc R
H13B H 0.4925 1.0948 0.7885 0.039 Uiso 1 1 calc R
H13C H 0.5617 1.0625 0.7699 0.039 Uiso 1 1 calc R
C12 C 0.4569(3) 0.9934(3) 0.6824(2) 0.0186(13) Uani 1 1 d .
H12A H 0.4963 1.0004 0.6556 0.028 Uiso 1 1 calc R
H12B H 0.4272 1.0310 0.6775 0.028 Uiso 1 1 calc R
H12C H 0.4345 0.9533 0.6678 0.028 Uiso 1 1 calc R
C6 C 0.6249(3) 0.9187(3) 0.6316(3) 0.0184(13) Uani 1 1 d .
H6 H 0.5905 0.9291 0.6018 0.022 Uiso 1 1 calc R
C7 C 0.6540(3) 0.8556(3) 0.6423(3) 0.0193(13) Uani 1 1 d .
H7 H 0.6422 0.8163 0.6201 0.023 Uiso 1 1 calc R
C8 C 0.7029(3) 0.8610(3) 0.6910(3) 0.0196(14) Uani 1 1 d .
H8 H 0.7292 0.8262 0.7075 0.024 Uiso 1 1 calc R
C9 C 0.7061(3) 0.9264(3) 0.7105(3) 0.0245(16) Uani 1 1 d .
H9 H 0.7353 0.9440 0.7423 0.029 Uiso 1 1 calc R
C10 C 0.6580(3) 0.9627(3) 0.6748(3) 0.0239(14) Uani 1 1 d .
H10 H 0.6494 1.0084 0.6791 0.029 Uiso 1 1 calc R
P1 P 0.47970(7) 0.98503(7) 0.76563(6) 0.0145(3) Uani 1 1 d .
Fe1 Fe 0.61419(4) 0.88946(4) 0.72786(4) 0.01341(16) Uani 1 1 d .
I1 I 0.5000 0.5000 1.0000 0.0131(2) Uani 1 6 d S
I2 I 0.5000 1.0000 1.0000 0.0264(3) Uani 1 6 d S
I3 I 0.65851(2) 0.65851(2) 0.65851(2) 0.01945(17) Uani 1 3 d S
I4 I 0.83626(2) 0.83626(2) 0.83626(2) 0.02017(18) Uani 1 3 d S

loop_
_atom_site_aniso_label
_atom_site_aniso_U_11
_atom_site_aniso_U_22
_atom_site_aniso_U_33
_atom_site_aniso_U_23
_atom_site_aniso_U_13
_atom_site_aniso_U_12
C1 0.008(3) 0.020(3) 0.014(3) 0.006(2) 0.002(2) 0.003(2)
C5 0.020(3) 0.019(3) 0.013(3) -0.001(2) 0.001(2) 0.007(2)
C4 0.031(4) 0.030(4) 0.008(3) 0.006(3) -0.005(3) 0.001(3)
C3 0.025(3) 0.017(3) 0.025(4) 0.014(3) 0.014(3) 0.007(3)
C2 0.026(3) 0.016(3) 0.017(3) 0.002(3) 0.008(3) -0.001(2)
C11 0.022(3) 0.021(3) 0.028(3) 0.010(3) 0.005(3) 0.008(3)
C13 0.026(4) 0.027(4) 0.026(4) 0.000(3) -0.008(3) -0.003(3)
C12 0.024(3) 0.012(3) 0.020(3) 0.001(3) -0.004(2) -0.005(3)
C6 0.013(3) 0.028(4) 0.013(3) 0.006(3) 0.000(2) 0.002(3)
C7 0.021(3) 0.018(3) 0.019(3) -0.002(2) 0.002(3) 0.007(3)
C8 0.011(3) 0.028(4) 0.019(3) 0.002(3) 0.002(3) 0.005(2)
C9 0.020(4) 0.042(4) 0.012(3) -0.010(3) -0.003(3) -0.014(3)
C10 0.030(3) 0.020(3) 0.022(3) 0.007(3) 0.015(3) -0.003(3)
P1 0.0162(8) 0.0144(9) 0.0129(9) 0.0009(6) 0.0027(5) 0.0023(5)
Fe1 0.0146(4) 0.0132(4) 0.0124(4) -0.0004(3) 0.0011(3) 0.0022(4)
I1 0.0131(2) 0.0131(2) 0.0131(2) 0.0007(3) -0.0007(3) -0.0007(3)
I2 0.0264(3) 0.0264(3) 0.0264(3) 0.0025(3) -0.0025(3) 0.0025(3)
I3 0.01945(17) 0.01945(17) 0.01945(17) -0.0011(2) -0.0011(2) -0.0011(2)
I4 0.02017(18) 0.02017(18) 0.02017(18) -0.0009(2) -0.0009(2) -0.0009(2)

loop_
_atom_type_symbol
_atom_type_description
_atom_type_scat_dispersion_real
_atom_type_scat_dispersion_imag
_atom_type_scat_source
C C 0.0033 0.0016 'International Tables Vol C Tables 4.2.6.8 and 6.1.1.4'
H H 0.0000 0.0000 'International Tables Vol C Tables 4.2.6.8 and 6.1.1.4'
P P 0.1023 0.0942 'International Tables Vol C Tables 4.2.6.8 and 6.1.1.4'
Fe Fe 0.3463 0.8444 'International Tables Vol C Tables 4.2.6.8 and 6.1.1.4'
I I -0.4742 1.8119 'International Tables Vol C Tables 4.2.6.8 and 6.1.1.4'

loop_
_geom_angle_atom_site_label_1
_geom_angle_atom_site_label_2
_geom_angle_atom_site_label_3
_geom_angle
C5 C1 C2 107.8(5)
C5 C1 P1 126.6(4)
C2 C1 P1 125.4(4)
C5 C1 Fe1 69.4(3)
C2 C1 Fe1 69.4(3)
P1 C1 Fe1 130.3(3)
C1 C5 C4 109.0(5)
C1 C5 Fe1 69.8(3)
C4 C5 Fe1 70.5(3)
C1 C5 H5 125.5
C4 C5 H5 125.5
Fe1 C5 H5 125.9
C5 C4 C3 107.2(5)
C5 C4 Fe1 68.7(3)
C3 C4 Fe1 69.4(3)
C5 C4 H4 126.4
C3 C4 H4 126.4
Fe1 C4 H4 127.0
C4 C3 C2 109.0(5)
C4 C3 Fe1 69.9(3)
C2 C3 Fe1 69.3(3)
C4 C3 H3 125.5
C2 C3 H3 125.5
Fe1 C3 H3 127.0
C3 C2 C1 107.0(5)
C3 C2 Fe1 69.8(3)
C1 C2 Fe1 69.1(3)
C3 C2 H2 126.5
C1 C2 H2 126.5
Fe1 C2 H2 126.2
P1 C11 H11A 109.5
P1 C11 H11B 109.5
H11A C11 H11B 109.5
P1 C11 H11C 109.5
H11A C11 H11C 109.5
H11B C11 H11C 109.5
P1 C13 H13A 109.5
P1 C13 H13B 109.5
H13A C13 H13B 109.5
P1 C13 H13C 109.5
H13A C13 H13C 109.5
H13B C13 H13C 109.5
P1 C12 H12A 109.5
P1 C12 H12B 109.5
H12A C12 H12B 109.5
P1 C12 H12C 109.5
H12A C12 H12C 109.5
H12B C12 H12C 109.5
C10 C6 C7 105.9(5)
C10 C6 Fe1 69.1(3)
C7 C6 Fe1 68.9(3)
C10 C6 H6 127.0
C7 C6 H6 127.0
Fe1 C6 H6 126.5
C8 C7 C6 109.3(5)
C8 C7 Fe1 69.8(3)
C6 C7 Fe1 70.3(3)
C8 C7 H7 125.4
C6 C7 H7 125.4
Fe1 C7 H7 126.2
C9 C8 C7 108.0(5)
C9 C8 Fe1 70.3(3)
C7 C8 Fe1 69.8(3)
C9 C8 H8 126.0
C7 C8 H8 126.0
Fe1 C8 H8 125.4
C8 C9 C10 108.6(5)
C8 C9 Fe1 69.9(3)
C10 C9 Fe1 69.6(3)
C8 C9 H9 125.7
C10 C9 H9 125.7
Fe1 C9 H9 126.5
C6 C10 C9 108.3(5)
C6 C10 Fe1 70.2(3)
C9 C10 Fe1 69.7(3)
C6 C10 H10 125.9
C9 C10 H10 125.9
Fe1 C10 H10 125.8
C1 P1 C12 110.6(3)
C1 P1 C11 110.3(3)
C12 P1 C11 107.2(3)
C1 P1 C13 109.1(3)
C12 P1 C13 111.3(3)
C11 P1 C13 108.3(3)
C5 Fe1 C1 40.8(2)
C5 Fe1 C2 69.3(2)
C1 Fe1 C2 41.53(19)
C5 Fe1 C8 131.7(2)
C1 Fe1 C8 172.4(2)
C2 Fe1 C8 140.5(2)
C5 Fe1 C7 169.9(2)
C1 Fe1 C7 146.8(2)
C2 Fe1 C7 113.0(2)
C8 Fe1 C7 40.4(2)
C5 Fe1 C3 68.5(2)
C1 Fe1 C3 68.9(2)
C2 Fe1 C3 40.9(2)
C8 Fe1 C3 108.6(2)
C7 Fe1 C3 106.3(2)
C5 Fe1 C10 117.5(2)
C1 Fe1 C10 115.1(2)
C2 Fe1 C10 139.1(2)
C8 Fe1 C10 68.1(2)
C7 Fe1 C10 67.8(2)
C3 Fe1 C10 174.0(2)
C5 Fe1 C9 110.5(2)
C1 Fe1 C9 138.1(2)
C2 Fe1 C9 179.7(3)
C8 Fe1 C9 39.8(2)
C7 Fe1 C9 67.3(2)
C3 Fe1 C9 139.3(2)
C10 Fe1 C9 40.8(2)
C5 Fe1 C4 40.8(2)
C1 Fe1 C4 69.0(2)
C2 Fe1 C4 69.2(2)
C8 Fe1 C4 104.3(3)
C7 Fe1 C4 129.7(2)
C3 Fe1 C4 40.7(2)
C10 Fe1 C4 144.1(2)
C9 Fe1 C4 110.8(3)
C5 Fe1 C6 148.6(2)
C1 Fe1 C6 118.3(2)
C2 Fe1 C6 111.6(2)
C8 Fe1 C6 68.8(2)
C7 Fe1 C6 40.9(2)
C3 Fe1 C6 133.9(2)
C10 Fe1 C6 40.6(2)
C9 Fe1 C6 68.5(2)
C4 Fe1 C6 170.5(2)

loop_
_geom_bond_atom_site_label_1
_geom_bond_atom_site_label_2
_geom_bond_distance
C1 C5 1.415(7)
C1 C2 1.441(7)
C1 P1 1.765(5)
C1 Fe1 2.030(5)
C5 C4 1.422(8)
C5 Fe1 2.025(5)
C5 H5 0.9500
C4 C3 1.424(8)
C4 Fe1 2.049(5)
C4 H4 0.9500
C3 C2 1.425(7)
C3 Fe1 2.043(6)
C3 H3 0.9500
C2 Fe1 2.035(5)
C2 H2 0.9500
C11 P1 1.771(5)
C11 H11A 0.9800
C11 H11B 0.9800
C11 H11C 0.9800
C13 P1 1.778(6)
C13 H13A 0.9800
C13 H13B 0.9800
C13 H13C 0.9800
C12 P1 1.766(5)
C12 H12A 0.9800
C12 H12B 0.9800
C12 H12C 0.9800
C6 C10 1.426(8)
C6 C7 1.432(7)
C6 Fe1 2.060(5)
C6 H6 0.9500
C7 C8 1.410(7)
C7 Fe1 2.041(5)
C7 H7 0.9500
C8 C9 1.391(8)
C8 Fe1 2.041(5)
C8 H8 0.9500
C9 C10 1.426(8)
C9 Fe1 2.047(6)
C9 H9 0.9500
C10 Fe1 2.045(5)
C10 H10 0.9500

loop_
_geom_torsion_atom_site_label_1
_geom_torsion_atom_site_label_2
_geom_torsion_atom_site_label_3
_geom_torsion_atom_site_label_4
_geom_torsion
C2 C1 C5 C4 -0.7(6)
P1 C1 C5 C4 174.7(4)
Fe1 C1 C5 C4 -59.7(4)
C2 C1 C5 Fe1 59.0(4)
P1 C1 C5 Fe1 -125.6(4)
C1 C5 C4 C3 0.3(6)
Fe1 C5 C4 C3 -59.0(4)
C1 C5 C4 Fe1 59.3(4)
C5 C4 C3 C2 0.2(6)
Fe1 C4 C3 C2 -58.3(4)
C5 C4 C3 Fe1 58.5(4)
C4 C3 C2 C1 -0.6(6)
Fe1 C3 C2 C1 -59.3(3)
C4 C3 C2 Fe1 58.7(4)
C5 C1 C2 C3 0.8(6)
P1 C1 C2 C3 -174.7(4)
Fe1 C1 C2 C3 59.8(3)
C5 C1 C2 Fe1 -59.0(4)
P1 C1 C2 Fe1 125.5(4)
C10 C6 C7 C8 0.5(6)
Fe1 C6 C7 C8 -59.0(4)
C10 C6 C7 Fe1 59.5(4)
C6 C7 C8 C9 -0.9(6)
Fe1 C7 C8 C9 -60.3(4)
C6 C7 C8 Fe1 59.3(4)
C7 C8 C9 C10 1.0(6)
Fe1 C8 C9 C10 -58.9(4)
C7 C8 C9 Fe1 59.9(4)
C7 C6 C10 C9 0.1(6)
Fe1 C6 C10 C9 59.5(4)
C7 C6 C10 Fe1 -59.3(4)
C8 C9 C10 C6 -0.7(6)
Fe1 C9 C10 C6 -59.8(4)
C8 C9 C10 Fe1 59.1(4)
C5 C1 P1 C12 143.9(5)
C2 C1 P1 C12 -41.4(5)
Fe1 C1 P1 C12 50.7(5)
C5 C1 P1 C11 -97.6(5)
C2 C1 P1 C11 77.0(5)
Fe1 C1 P1 C11 169.2(4)
C5 C1 P1 C13 21.2(6)
C2 C1 P1 C13 -164.2(5)
Fe1 C1 P1 C13 -72.1(4)
C4 C5 Fe1 C1 120.0(5)
C1 C5 Fe1 C2 -38.2(3)
C4 C5 Fe1 C2 81.8(4)
C1 C5 Fe1 C8 -178.4(3)
C4 C5 Fe1 C8 -58.4(5)
C1 C5 Fe1 C7 -143.0(13)
C4 C5 Fe1 C7 -23.0(15)
C1 C5 Fe1 C3 -82.2(4)
C4 C5 Fe1 C3 37.8(3)
C1 C5 Fe1 C10 97.4(4)
C4 C5 Fe1 C10 -142.6(4)
C1 C5 Fe1 C9 141.6(3)
C4 C5 Fe1 C9 -98.4(4)
C1 C5 Fe1 C4 -120.0(5)
C1 C5 Fe1 C6 59.6(6)
C4 C5 Fe1 C6 179.6(4)
C2 C1 Fe1 C5 -119.3(5)
P1 C1 Fe1 C5 121.1(5)
C5 C1 Fe1 C2 119.3(5)
P1 C1 Fe1 C2 -119.5(5)
C5 C1 Fe1 C7 168.9(4)
C2 C1 Fe1 C7 49.6(5)
P1 C1 Fe1 C7 -70.0(6)
C5 C1 Fe1 C3 81.2(4)
C2 C1 Fe1 C3 -38.2(3)
P1 C1 Fe1 C3 -157.7(5)
C5 C1 Fe1 C10 -103.8(4)
C2 C1 Fe1 C10 136.9(3)
P1 C1 Fe1 C10 17.4(5)
C5 C1 Fe1 C9 -60.7(5)
C2 C1 Fe1 C9 180.0(4)
P1 C1 Fe1 C9 60.4(6)
C5 C1 Fe1 C4 37.4(3)
C2 C1 Fe1 C4 -82.0(3)
P1 C1 Fe1 C4 158.5(5)
C5 C1 Fe1 C6 -149.4(3)
C2 C1 Fe1 C6 91.3(3)
P1 C1 Fe1 C6 -28.2(5)
C3 C2 Fe1 C5 -80.7(4)
C1 C2 Fe1 C5 37.6(3)
C3 C2 Fe1 C1 -118.3(5)
C3 C2 Fe1 C8 50.5(5)
C1 C2 Fe1 C8 168.8(4)
C3 C2 Fe1 C7 88.6(4)
C1 C2 Fe1 C7 -153.1(3)
C1 C2 Fe1 C3 118.3(5)
C3 C2 Fe1 C10 170.8(4)
C1 C2 Fe1 C10 -70.9(4)
C3 C2 Fe1 C4 -36.9(3)
C1 C2 Fe1 C4 81.4(3)
C3 C2 Fe1 C6 132.9(4)
C1 C2 Fe1 C6 -108.8(3)
C9 C8 Fe1 C5 -70.3(4)
C7 C8 Fe1 C5 171.0(3)
C9 C8 Fe1 C2 -179.9(4)
C7 C8 Fe1 C2 61.4(5)
C9 C8 Fe1 C7 118.7(5)
C9 C8 Fe1 C3 -147.7(4)
C7 C8 Fe1 C3 93.6(4)
C9 C8 Fe1 C10 37.6(3)
C7 C8 Fe1 C10 -81.1(4)
C7 C8 Fe1 C9 -118.7(5)
C9 C8 Fe1 C4 -105.4(4)
C7 C8 Fe1 C4 135.9(3)
C9 C8 Fe1 C6 81.4(4)
C7 C8 Fe1 C6 -37.3(3)
C8 C7 Fe1 C5 -41.9(15)
C6 C7 Fe1 C5 -162.2(13)
C8 C7 Fe1 C1 -175.9(4)
C6 C7 Fe1 C1 63.7(5)
C8 C7 Fe1 C2 -142.7(3)
C6 C7 Fe1 C2 96.9(4)
C6 C7 Fe1 C8 -120.4(5)
C8 C7 Fe1 C3 -99.7(4)
C6 C7 Fe1 C3 139.9(3)
C8 C7 Fe1 C10 81.8(4)
C6 C7 Fe1 C10 -38.6(3)
C8 C7 Fe1 C9 37.5(3)
C6 C7 Fe1 C9 -82.9(4)
C8 C7 Fe1 C4 -61.3(4)
C6 C7 Fe1 C4 178.4(3)
C8 C7 Fe1 C6 120.4(5)
C4 C3 Fe1 C5 -37.9(3)
C2 C3 Fe1 C5 82.7(4)
C4 C3 Fe1 C1 -81.9(4)
C2 C3 Fe1 C1 38.7(3)
C4 C3 Fe1 C2 -120.6(5)
C4 C3 Fe1 C8 90.5(4)
C2 C3 Fe1 C8 -148.9(3)
C4 C3 Fe1 C7 132.9(3)
C2 C3 Fe1 C7 -106.5(4)
C4 C3 Fe1 C9 58.9(5)
C2 C3 Fe1 C9 179.6(4)
C2 C3 Fe1 C4 120.6(5)
C4 C3 Fe1 C6 168.6(4)
C2 C3 Fe1 C6 -70.7(4)
C6 C10 Fe1 C5 -150.7(3)
C9 C10 Fe1 C5 90.1(4)
C6 C10 Fe1 C1 -105.0(3)
C9 C10 Fe1 C1 135.8(3)
C6 C10 Fe1 C2 -61.2(4)
C9 C10 Fe1 C2 179.5(4)
C6 C10 Fe1 C8 82.5(4)
C9 C10 Fe1 C8 -36.7(3)
C6 C10 Fe1 C7 38.8(3)
C9 C10 Fe1 C7 -80.5(3)
C6 C10 Fe1 C9 119.3(5)
C6 C10 Fe1 C4 166.7(4)
C9 C10 Fe1 C4 47.5(5)
C9 C10 Fe1 C6 -119.3(5)
C8 C9 Fe1 C5 131.4(3)
C10 C9 Fe1 C5 -108.7(3)
C8 C9 Fe1 C1 168.8(3)
C10 C9 Fe1 C1 -71.2(4)
C10 C9 Fe1 C8 119.9(5)
C8 C9 Fe1 C7 -38.0(3)
C10 C9 Fe1 C7 81.9(3)
C8 C9 Fe1 C3 50.9(5)
C10 C9 Fe1 C3 170.8(4)
C8 C9 Fe1 C10 -119.9(5)
C8 C9 Fe1 C4 87.6(4)
C10 C9 Fe1 C4 -152.5(3)
C8 C9 Fe1 C6 -82.3(4)
C10 C9 Fe1 C6 37.6(3)
C3 C4 Fe1 C5 119.0(5)
C5 C4 Fe1 C1 -37.3(3)
C3 C4 Fe1 C1 81.7(4)
C5 C4 Fe1 C2 -81.9(3)
C3 C4 Fe1 C2 37.1(3)
C5 C4 Fe1 C8 139.0(3)
C3 C4 Fe1 C8 -102.0(4)
C5 C4 Fe1 C7 174.9(3)
C3 C4 Fe1 C7 -66.1(4)
C5 C4 Fe1 C3 -119.0(5)
C5 C4 Fe1 C10 66.7(5)
C3 C4 Fe1 C10 -174.3(4)
C5 C4 Fe1 C9 97.7(4)
C3 C4 Fe1 C9 -143.3(3)
C10 C6 Fe1 C5 56.6(6)
C7 C6 Fe1 C5 174.1(4)
C10 C6 Fe1 C1 96.4(4)
C7 C6 Fe1 C1 -146.1(3)
C10 C6 Fe1 C2 141.9(3)
C7 C6 Fe1 C2 -100.6(4)
C10 C6 Fe1 C8 -80.6(4)
C7 C6 Fe1 C8 36.9(3)
C10 C6 Fe1 C7 -117.5(5)
C10 C6 Fe1 C3 -176.5(3)
C7 C6 Fe1 C3 -59.0(5)
C7 C6 Fe1 C10 117.5(5)
C10 C6 Fe1 C9 -37.8(3)
C7 C6 Fe1 C9 79.7(4)
